data_7113071
loop_
_publ_author_name
'Canaguier, Sigol\`ene'
'Field, Martin'
'Oudart, Yohan'
'P\'ecaut, Jacques'
'Fontecave, Marc'
'Artero, Vincent'

_publ_section_title
;
 A structural and functional mimic of the active site of NiFe
 hydrogenases.
;
_journal_issue 32
_journal_name_full 'Chemical communications (Cambridge, England)'
_journal_page_first 5876
_journal_page_last 5878
_journal_paper_doi 10.1039/c001675f
_journal_volume 46
_journal_year 2010
_chemical_formula_sum 'C23 H31 B Cl2 F4 Fe Ni O S4'
_chemical_formula_weight 723.99
_chemical_name_systematic
;
?
;
_space_group_IT_number 14
_symmetry_cell_setting monoclinic
_symmetry_space_group_name_Hall '-P 2ybc'
_symmetry_space_group_name_H-M 'P 1 21/c 1'
_atom_sites_solution_hydrogens geom
_atom_sites_solution_primary direct
_atom_sites_solution_secondary difmap
_audit_creation_method SHELXL-97
_cell_angle_alpha 90.00
_cell_angle_beta 105.252(4)
_cell_angle_gamma 90.00
_cell_formula_units_Z 4
_cell_length_a 10.161(2)
_cell_length_b 22.746(5)
_cell_length_c 13.340(3)
_cell_measurement_temperature 223(2)
_cell_volume 2974.6(11)
_computing_cell_refinement 'Bruker SMART'
_computing_data_collection 'Bruker SMART'
_computing_data_reduction 'Bruker SAINT'
_computing_molecular_graphics 'Bruker SHELXTL'
_computing_publication_material 'Bruker SHELXTL'
_computing_structure_refinement 'SHELXL-97 (Sheldrick, 1997)'
_computing_structure_solution 'SHELXS-97 (Sheldrick, 1990)'
_diffrn_ambient_temperature 223(2)
_diffrn_measured_fraction_theta_full 0.944
_diffrn_measured_fraction_theta_max 0.944
_diffrn_measurement_device_type 'CCD area detector'
_diffrn_measurement_method 'phi and omega scans'
_diffrn_radiation_monochromator graphite
_diffrn_radiation_source 'fine-focus sealed tube'
_diffrn_radiation_type MoK\a
_diffrn_radiation_wavelength 0.71073
_diffrn_reflns_av_R_equivalents 0.0274
_diffrn_reflns_av_sigmaI/netI 0.0350
_diffrn_reflns_limit_h_max 10
_diffrn_reflns_limit_h_min -13
_diffrn_reflns_limit_k_max 30
_diffrn_reflns_limit_k_min -18
_diffrn_reflns_limit_l_max 17
_diffrn_reflns_limit_l_min -17
_diffrn_reflns_number 18506
_diffrn_reflns_theta_full 28.34
_diffrn_reflns_theta_max 28.34
_diffrn_reflns_theta_min 1.79
_exptl_absorpt_coefficient_mu 1.624
_exptl_absorpt_correction_T_max 0.8545
_exptl_absorpt_correction_T_min 0.5628
_exptl_absorpt_correction_type multi-scan
_exptl_crystal_colour dark_brown
_exptl_crystal_density_diffrn 1.617
_exptl_crystal_F_000 1480
_exptl_crystal_size_max 0.40
_exptl_crystal_size_mid 0.35
_exptl_crystal_size_min 0.10
_refine_diff_density_max 0.532
_refine_diff_density_min -0.593
_refine_diff_density_rms 0.074
_refine_ls_extinction_method none
_refine_ls_goodness_of_fit_ref 1.104
_refine_ls_hydrogen_treatment mixed
_refine_ls_matrix_type full
_refine_ls_number_parameters 475
_refine_ls_number_reflns 7024
_refine_ls_number_restraints 0
_refine_ls_restrained_S_all 1.104
_refine_ls_R_factor_all 0.0544
_refine_ls_R_factor_gt 0.0406
_refine_ls_shift/su_max 0.001
_refine_ls_shift/su_mean 0.000
_refine_ls_structure_factor_coef Fsqd
_refine_ls_weighting_details 'calc w=1/[\s^2^(Fo^2^)+(0.0326P)^2^+2.8100P] where P=(Fo^2^+2Fc^2^)/3'
_refine_ls_weighting_scheme calc
_refine_ls_wR_factor_gt 0.0860
_refine_ls_wR_factor_ref 0.0901
_reflns_number_gt 5640
_reflns_number_total 7024
_reflns_threshold_expression >2sigma(I)
_cod_data_source_file c001675f.txt
_cod_data_source_block struc
_cod_depositor_comments
;
The following automatic conversions were performed:

'_symmetry_cell_setting' value 'Monoclinic' changed to 'monoclinic'
according to
/usr/data/users/saulius/automatic-downloads/retrospective/RSC/lib/dictionaries/cif_core.dic
dictionary named 'cif_core.dic' version 2.4.2 from 2011-04-26.

Automatic conversion script
Id: cif_fix_values 2281 2013-09-26 08:29:07Z andrius 
;
_cod_original_cell_volume 2974.5(12)
_cod_original_sg_symbol_H-M P2(1)/c
_cod_database_code 7113071

loop_
_symmetry_equiv_pos_as_xyz
'x, y, z'
'-x, y+1/2, -z+1/2'
'-x, -y, -z'
'x, -y-1/2, z-1/2'

loop_
_atom_site_label
_atom_site_type_symbol
_atom_site_fract_x
_atom_site_fract_y
_atom_site_fract_z
_atom_site_U_iso_or_equiv
_atom_site_adp_type
_atom_site_occupancy
_atom_site_symmetry_multiplicity
_atom_site_calc_flag
_atom_site_refinement_flags
_atom_site_disorder_assembly
_atom_site_disorder_group
Ni Ni 0.26636(3) 0.675907(15) 0.71378(3) 0.02469(9) Uani 1 1 d . . .
Fe Fe 0.40512(4) 0.789720(17) 0.77643(3) 0.02497(10) Uani 1 1 d . . .
S1 S 0.17952(7) 0.76196(3) 0.72446(5) 0.02913(15) Uani 1 1 d . . .
S2 S 0.13816(6) 0.66484(3) 0.55584(5) 0.02617(14) Uani 1 1 d . . .
S3 S 0.39292(7) 0.59882(3) 0.71110(5) 0.02786(15) Uani 1 1 d . . .
S4 S 0.39751(7) 0.70342(3) 0.86259(5) 0.02887(15) Uani 1 1 d . . .
O1 O 0.5144(3) 0.74236(13) 0.61283(19) 0.0597(7) Uani 1 1 d . . .
C1 C 0.0894(3) 0.77556(13) 0.5885(2) 0.0322(6) Uani 1 1 d . . .
H1A H 0.038(3) 0.8068(14) 0.588(2) 0.029(8) Uiso 1 1 d . . .
H1B H 0.155(3) 0.7833(13) 0.546(2) 0.032(8) Uiso 1 1 d . . .
C2 C 0.0035(3) 0.72188(12) 0.5423(2) 0.0307(6) Uani 1 1 d . . .
C3 C -0.0629(4) 0.73074(17) 0.4268(3) 0.0430(8) Uani 1 1 d . . .
H3A H 0.002(4) 0.7416(16) 0.388(3) 0.047(10) Uiso 1 1 d . . .
H3B H -0.107(4) 0.6955(16) 0.395(3) 0.046(10) Uiso 1 1 d . . .
H3C H -0.127(4) 0.7617(18) 0.422(3) 0.059(11) Uiso 1 1 d . . .
C4 C -0.1019(3) 0.70606(16) 0.6002(3) 0.0400(7) Uani 1 1 d . . .
H4A H -0.065(3) 0.6977(13) 0.671(2) 0.030(8) Uiso 1 1 d . . .
H4B H -0.154(3) 0.6708(15) 0.570(3) 0.044(9) Uiso 1 1 d . . .
H4C H -0.159(4) 0.7403(16) 0.594(3) 0.049(10) Uiso 1 1 d . . .
C5 C 0.0502(3) 0.59373(13) 0.5397(3) 0.0319(6) Uani 1 1 d . . .
H5A H 0.034(3) 0.5823(13) 0.603(2) 0.030(8) Uiso 1 1 d . . .
H5B H -0.027(3) 0.6000(14) 0.490(3) 0.038(9) Uiso 1 1 d . . .
C6 C 0.1368(3) 0.54881(12) 0.5037(2) 0.0291(6) Uani 1 1 d . . .
C7 C 0.1070(3) 0.53591(13) 0.3978(2) 0.0358(7) Uani 1 1 d . . .
H7 H 0.036(3) 0.5559(14) 0.353(3) 0.039(9) Uiso 1 1 d . . .
C8 C 0.1843(4) 0.49601(15) 0.3601(3) 0.0410(7) Uani 1 1 d . . .
H8 H 0.165(3) 0.4895(15) 0.295(3) 0.042(9) Uiso 1 1 d . . .
C9 C 0.2931(4) 0.46795(15) 0.4273(3) 0.0428(8) Uani 1 1 d . . .
H9 H 0.343(3) 0.4433(15) 0.405(3) 0.042(9) Uiso 1 1 d . . .
C10 C 0.3233(3) 0.48026(14) 0.5321(3) 0.0387(7) Uani 1 1 d . . .
H10 H 0.393(3) 0.4641(16) 0.575(3) 0.047(10) Uiso 1 1 d . . .
C11 C 0.2467(3) 0.52026(12) 0.5723(2) 0.0304(6) Uani 1 1 d . . .
C12 C 0.2874(3) 0.53230(13) 0.6868(2) 0.0336(6) Uani 1 1 d . . .
H12A H 0.215(3) 0.5366(13) 0.716(2) 0.032(8) Uiso 1 1 d . . .
H12B H 0.339(3) 0.5020(15) 0.723(2) 0.042(9) Uiso 1 1 d . . .
C13 C 0.4988(3) 0.59201(13) 0.8478(2) 0.0336(6) Uani 1 1 d . . .
C14 C 0.4168(4) 0.56867(16) 0.9192(3) 0.0415(8) Uani 1 1 d . . .
H14A H 0.392(3) 0.5298(15) 0.908(2) 0.036(9) Uiso 1 1 d . . .
H14B H 0.337(4) 0.5908(16) 0.918(3) 0.045(10) Uiso 1 1 d . . .
H14C H 0.473(4) 0.5717(16) 0.988(3) 0.053(10) Uiso 1 1 d . . .
C15 C 0.6204(4) 0.55259(17) 0.8479(3) 0.0483(9) Uani 1 1 d . . .
H15A H 0.677(4) 0.5710(17) 0.805(3) 0.055(11) Uiso 1 1 d . . .
H15B H 0.588(4) 0.5122(18) 0.821(3) 0.061(11) Uiso 1 1 d . . .
H15C H 0.671(4) 0.5470(15) 0.913(3) 0.047(10) Uiso 1 1 d . . .
C16 C 0.5454(3) 0.65545(13) 0.8737(3) 0.0344(7) Uani 1 1 d . . .
H16A H 0.597(3) 0.6570(12) 0.944(2) 0.024(7) Uiso 1 1 d . . .
H16B H 0.598(3) 0.6693(15) 0.827(3) 0.047(10) Uiso 1 1 d . . .
C21 C 0.4522(3) 0.87609(13) 0.7482(3) 0.0374(7) Uani 1 1 d . . .
H21 H 0.444(3) 0.8918(14) 0.684(3) 0.038(9) Uiso 1 1 d . . .
C22 C 0.3508(3) 0.87616(13) 0.8022(3) 0.0398(7) Uani 1 1 d . . .
H22 H 0.260(4) 0.8900(15) 0.772(3) 0.047(10) Uiso 1 1 d . . .
C23 C 0.4023(4) 0.84785(14) 0.8983(3) 0.0409(8) Uani 1 1 d . . .
H23 H 0.353(4) 0.8408(16) 0.943(3) 0.053(11) Uiso 1 1 d . . .
C24 C 0.5374(3) 0.82997(14) 0.9044(2) 0.0389(7) Uani 1 1 d . . .
H24 H 0.590(4) 0.8093(16) 0.958(3) 0.050(10) Uiso 1 1 d . . .
C25 C 0.5687(3) 0.84746(14) 0.8127(3) 0.0373(7) Uani 1 1 d . . .
H25 H 0.647(3) 0.8428(14) 0.797(2) 0.040(9) Uiso 1 1 d . . .
C26 C 0.4650(3) 0.75942(14) 0.6749(2) 0.0352(6) Uani 1 1 d . . .
B B 0.8112(4) 0.90302(18) 0.6526(3) 0.0419(8) Uani 1 1 d . . .
F1 F 0.8260(3) 0.86962(13) 0.5689(2) 0.0714(10) Uani 0.917(5) 1 d P A 1
F2 F 0.6728(2) 0.91541(13) 0.63731(18) 0.0608(8) Uani 0.917(5) 1 d P A 1
F3 F 0.8795(3) 0.95553(12) 0.6527(2) 0.0729(9) Uani 0.917(5) 1 d P A 1
F4 F 0.8609(3) 0.87463(18) 0.7441(2) 0.0856(12) Uani 0.917(5) 1 d P A 1
F1B F 0.794(3) 0.8478(15) 0.627(3) 0.078(10) Uiso 0.083(5) 1 d P A 2
F2B F 0.740(5) 0.940(2) 0.627(3) 0.108(15) Uiso 0.083(5) 1 d P A 2
F3B F 0.951(7) 0.907(3) 0.660(5) 0.17(2) Uiso 0.083(5) 1 d P A 2
F4B F 0.827(2) 0.9053(11) 0.7676(18) 0.036(6) Uiso 0.083(5) 1 d P A 2
C27 C 0.0202(4) 0.93276(18) 0.4421(3) 0.0520(9) Uani 1 1 d . . .
H27A H 0.021(4) 0.9714(17) 0.411(3) 0.056(11) Uiso 1 1 d . . .
H27B H -0.063(4) 0.9270(19) 0.465(3) 0.077(14) Uiso 1 1 d . . .
Cl1 Cl 0.15821(9) 0.92855(4) 0.55284(7) 0.0539(2) Uani 1 1 d . . .
Cl2 Cl 0.03331(12) 0.88180(5) 0.34586(8) 0.0669(3) Uani 1 1 d . . .

loop_
_atom_site_aniso_label
_atom_site_aniso_U_11
_atom_site_aniso_U_22
_atom_site_aniso_U_33
_atom_site_aniso_U_23
_atom_site_aniso_U_13
_atom_site_aniso_U_12
Ni 0.02142(16) 0.02183(17) 0.02808(18) 0.00114(14) 0.00164(13) 0.00034(13)
Fe 0.02490(19) 0.0253(2) 0.02426(19) -0.00193(15) 0.00561(15) -0.00064(15)
S1 0.0243(3) 0.0263(3) 0.0345(4) -0.0013(3) 0.0039(3) 0.0015(3)
S2 0.0205(3) 0.0234(3) 0.0319(3) 0.0013(3) 0.0022(3) -0.0006(2)
S3 0.0275(3) 0.0245(3) 0.0277(3) 0.0013(3) 0.0005(3) 0.0026(3)
S4 0.0296(3) 0.0264(3) 0.0278(3) -0.0003(3) 0.0026(3) 0.0008(3)
O1 0.0730(18) 0.0714(18) 0.0435(14) -0.0135(13) 0.0309(13) 0.0019(14)
C1 0.0287(14) 0.0256(15) 0.0381(16) 0.0027(12) 0.0013(12) 0.0039(12)
C2 0.0241(13) 0.0265(14) 0.0374(15) 0.0028(12) 0.0009(11) 0.0041(11)
C3 0.0380(18) 0.0402(19) 0.0412(18) 0.0045(15) -0.0065(15) 0.0041(16)
C4 0.0256(15) 0.0392(19) 0.054(2) 0.0023(16) 0.0080(14) 0.0009(14)
C5 0.0257(14) 0.0257(14) 0.0418(17) -0.0002(13) 0.0045(13) -0.0057(11)
C6 0.0270(13) 0.0226(13) 0.0358(15) -0.0012(11) 0.0049(11) -0.0068(11)
C7 0.0363(16) 0.0297(16) 0.0361(16) 0.0022(13) 0.0002(13) -0.0100(13)
C8 0.0507(19) 0.0387(18) 0.0337(17) -0.0066(14) 0.0116(15) -0.0140(15)
C9 0.0478(19) 0.0333(17) 0.050(2) -0.0109(15) 0.0171(16) -0.0030(15)
C10 0.0380(17) 0.0292(16) 0.0441(18) -0.0014(14) 0.0025(14) 0.0021(13)
C11 0.0367(15) 0.0208(13) 0.0317(14) 0.0008(11) 0.0051(12) -0.0049(12)
C12 0.0405(17) 0.0217(14) 0.0358(16) 0.0029(12) 0.0049(13) -0.0037(13)
C13 0.0325(15) 0.0308(15) 0.0305(14) 0.0010(12) -0.0041(12) 0.0065(12)
C14 0.055(2) 0.0322(18) 0.0331(17) 0.0057(14) 0.0044(15) 0.0004(16)
C15 0.0417(19) 0.044(2) 0.048(2) -0.0041(17) -0.0080(17) 0.0165(16)
C16 0.0269(14) 0.0335(16) 0.0342(16) -0.0017(13) -0.0070(13) 0.0037(12)
C21 0.0458(18) 0.0276(15) 0.0370(16) 0.0035(13) 0.0075(14) -0.0059(13)
C22 0.0385(17) 0.0262(15) 0.0531(19) -0.0100(14) 0.0094(15) -0.0002(13)
C23 0.052(2) 0.0367(17) 0.0392(17) -0.0127(14) 0.0211(16) -0.0129(15)
C24 0.0425(17) 0.0381(17) 0.0300(15) -0.0014(13) -0.0014(13) -0.0121(14)
C25 0.0318(16) 0.0361(17) 0.0435(17) -0.0029(14) 0.0092(14) -0.0097(13)
C26 0.0373(16) 0.0359(16) 0.0317(15) -0.0034(13) 0.0077(13) -0.0002(13)
B 0.0388(19) 0.044(2) 0.041(2) 0.0080(17) 0.0063(16) 0.0001(17)
F1 0.0574(15) 0.078(2) 0.077(2) -0.0258(16) 0.0158(14) 0.0103(14)
F2 0.0400(13) 0.086(2) 0.0593(15) 0.0131(13) 0.0180(11) 0.0102(13)
F3 0.083(2) 0.0551(17) 0.090(2) 0.0048(14) 0.0386(16) -0.0214(14)
F4 0.0653(18) 0.108(3) 0.069(2) 0.051(2) -0.0085(15) -0.0095(19)
C27 0.054(2) 0.049(2) 0.052(2) 0.0030(18) 0.0126(18) 0.0080(18)
Cl1 0.0465(5) 0.0585(6) 0.0532(5) -0.0038(4) 0.0068(4) -0.0035(4)
Cl2 0.0868(7) 0.0542(6) 0.0546(6) -0.0110(5) 0.0094(5) -0.0039(5)

loop_
_atom_type_symbol
_atom_type_description
_atom_type_scat_dispersion_real
_atom_type_scat_dispersion_imag
_atom_type_scat_source
B B 0.0013 0.0007 'International Tables Vol C Tables 4.2.6.8 and 6.1.1.4'
C C 0.0033 0.0016 'International Tables Vol C Tables 4.2.6.8 and 6.1.1.4'
H H 0.0000 0.0000 'International Tables Vol C Tables 4.2.6.8 and 6.1.1.4'
O O 0.0106 0.0060 'International Tables Vol C Tables 4.2.6.8 and 6.1.1.4'
F F 0.0171 0.0103 'International Tables Vol C Tables 4.2.6.8 and 6.1.1.4'
S S 0.1246 0.1234 'International Tables Vol C Tables 4.2.6.8 and 6.1.1.4'
Cl Cl 0.1484 0.1585 'International Tables Vol C Tables 4.2.6.8 and 6.1.1.4'
Fe Fe 0.3463 0.8444 'International Tables Vol C Tables 4.2.6.8 and 6.1.1.4'
Ni Ni 0.3393 1.1124 'International Tables Vol C Tables 4.2.6.8 and 6.1.1.4'

loop_
_geom_angle_atom_site_label_1
_geom_angle_atom_site_label_2
_geom_angle_atom_site_label_3
_geom_angle
S1 Ni S4 80.92(3)
S1 Ni S3 168.40(3)
S4 Ni S3 91.38(3)
S1 Ni S2 91.02(3)
S4 Ni S2 169.54(3)
S3 Ni S2 95.52(3)
C26 Fe C25 90.54(14)
C26 Fe C21 95.03(14)
C25 Fe C21 40.12(13)
C26 Fe C24 121.42(14)
C25 Fe C24 39.34(12)
C21 Fe C24 66.69(13)
C26 Fe C22 130.67(14)
C25 Fe C22 66.22(13)
C21 Fe C22 39.32(13)
C24 Fe C22 66.08(13)
C26 Fe C23 156.51(14)
C25 Fe C23 66.04(13)
C21 Fe C23 66.19(13)
C24 Fe C23 39.45(13)
C22 Fe C23 39.16(13)
C26 Fe S4 96.58(10)
C25 Fe S4 123.89(9)
C21 Fe S4 160.38(9)
C24 Fe S4 93.73(9)
C22 Fe S4 132.68(10)
C23 Fe S4 98.17(10)
C26 Fe S1 100.31(10)
C25 Fe S1 156.60(10)
C21 Fe S1 117.58(9)
C24 Fe S1 137.99(10)
C22 Fe S1 91.28(9)
C23 Fe S1 100.98(10)
S4 Fe S1 75.71(3)
C1 S1 Ni 101.17(10)
C1 S1 Fe 116.80(10)
Ni S1 Fe 82.94(3)
C5 S2 C2 106.31(13)
C5 S2 Ni 111.38(11)
C2 S2 Ni 104.52(9)
C12 S3 C13 105.35(14)
C12 S3 Ni 110.28(11)
C13 S3 Ni 103.99(10)
C16 S4 Ni 101.25(10)
C16 S4 Fe 114.63(11)
Ni S4 Fe 83.21(3)
C2 C1 S1 110.3(2)
C4 C2 C3 111.2(3)
C4 C2 C1 112.8(3)
C3 C2 C1 110.8(3)
C4 C2 S2 112.6(2)
C3 C2 S2 108.0(2)
C1 C2 S2 100.97(18)
C6 C5 S2 109.16(19)
C7 C6 C11 119.1(3)
C7 C6 C5 118.4(3)
C11 C6 C5 122.5(3)
C8 C7 C6 121.0(3)
C7 C8 C9 120.2(3)
C10 C9 C8 119.3(3)
C9 C10 C11 121.7(3)
C10 C11 C6 118.7(3)
C10 C11 C12 118.7(3)
C6 C11 C12 122.6(3)
C11 C12 S3 108.9(2)
C14 C13 C15 111.9(3)
C14 C13 C16 112.2(3)
C15 C13 C16 110.6(3)
C14 C13 S3 111.9(2)
C15 C13 S3 107.9(2)
C16 C13 S3 101.92(19)
C13 C16 S4 110.2(2)
C22 C21 C25 107.2(3)
C22 C21 Fe 70.93(18)
C25 C21 Fe 69.69(17)
C21 C22 C23 108.6(3)
C21 C22 Fe 69.75(18)
C23 C22 Fe 70.67(18)
C22 C23 C24 107.9(3)
C22 C23 Fe 70.17(18)
C24 C23 Fe 69.70(18)
C25 C24 C23 107.9(3)
C25 C24 Fe 69.81(18)
C23 C24 Fe 70.85(18)
C24 C25 C21 108.3(3)
C24 C25 Fe 70.85(18)
C21 C25 Fe 70.19(17)
O1 C26 Fe 174.0(3)
F2B B F1B 129(3)
F2B B F4 135(2)
F1B B F4 76.7(16)
F2B B F3 68(3)
F1B B F3 150.1(18)
F4 B F3 110.1(3)
F2B B F1 111(2)
F1B B F1 45.3(17)
F4 B F1 111.7(4)
F3 B F1 108.2(3)
F2B B F2 41(3)
F1B B F2 95.6(16)
F4 B F2 110.5(3)
F3 B F2 108.2(3)
F1 B F2 108.1(3)
F2B B F3B 123(4)
F1B B F3B 98(3)
F4 B F3B 81(3)
F3 B F3B 56(3)
F1 B F3B 76(3)
F2 B F3B 164(3)
F2B B F4B 100(2)
F1B B F4B 105.9(19)
F4 B F4B 35.2(9)
F3 B F4B 93.0(10)
F1 B F4B 146.6(10)
F2 B F4B 88.4(10)
F3B B F4B 96(3)
Cl1 C27 Cl2 112.4(2)

loop_
_geom_bond_atom_site_label_1
_geom_bond_atom_site_label_2
_geom_bond_distance
Ni S1 2.1670(9)
Ni S4 2.1717(8)
Ni S3 2.1803(8)
Ni S2 2.1807(8)
Fe C26 1.764(3)
Fe C25 2.073(3)
Fe C21 2.080(3)
Fe C24 2.086(3)
Fe C22 2.095(3)
Fe C23 2.102(3)
Fe S4 2.2862(9)
Fe S1 2.3017(9)
S1 C1 1.830(3)
S2 C5 1.833(3)
S2 C2 1.859(3)
S3 C12 1.833(3)
S3 C13 1.864(3)
S4 C16 1.831(3)
O1 C26 1.143(4)
C1 C2 1.533(4)
C2 C4 1.520(4)
C2 C3 1.524(4)
C5 C6 1.507(4)
C6 C7 1.395(4)
C6 C11 1.403(4)
C7 C8 1.379(5)
C8 C9 1.382(5)
C9 C10 1.379(5)
C10 C11 1.393(4)
C11 C12 1.498(4)
C13 C14 1.516(5)
C13 C15 1.527(4)
C13 C16 1.530(4)
C21 C22 1.405(5)
C21 C25 1.424(4)
C22 C23 1.406(5)
C23 C24 1.413(5)
C24 C25 1.400(4)
B F2B 1.11(5)
B F1B 1.30(3)
B F4 1.356(4)
B F3 1.381(5)
B F1 1.391(5)
B F2 1.396(5)
B F3B 1.40(6)
B F4B 1.50(2)
C27 Cl1 1.752(4)
C27 Cl2 1.760(4)
